data_7039499
loop_
_publ_author_name
'Khavasi, Hamid Reza'
'Kavand, Sima'

_publ_section_title
;
 Conformational variety of flexible mono-dentate ligands in coordination
 compounds: influence of \p-involving interactions.
;
_journal_issue 26
_journal_name_full 'Dalton transactions (Cambridge, England : 2003)'
_journal_page_first 10761
_journal_page_last 10770
_journal_paper_doi 10.1039/c6dt01563h
_journal_volume 45
_journal_year 2016
_chemical_formula_sum 'C16 H11 Br Hg I2 N2'
_chemical_formula_weight 765.56
_chemical_name_systematic
; 
 ? 
;
_space_group_IT_number 33
_symmetry_cell_setting orthorhombic
_symmetry_space_group_name_Hall 'P -2bc 2a'
_symmetry_space_group_name_H-M 'P 21 n b'
_atom_sites_solution_hydrogens geom
_atom_sites_solution_primary direct
_atom_sites_solution_secondary difmap
_audit_creation_method SHELXL-97
_audit_update_record
;
2015-04-30 deposited with the CCDC.
2016-06-06 downloaded from the CCDC.
;
_cell_angle_alpha 90.00
_cell_angle_beta 90.00
_cell_angle_gamma 90.00
_cell_formula_units_Z 4
_cell_length_a 7.4259(6)
_cell_length_b 8.8140(10)
_cell_length_c 28.085(3)
_cell_measurement_reflns_used 17533
_cell_measurement_temperature 298(2)
_cell_measurement_theta_max 27.00
_cell_measurement_theta_min 2.42
_cell_volume 1838.2(3)
_computing_cell_refinement 'X-Area 1.31 (Stoe & Cie GmbH, 2005)'
_computing_data_collection 'X-Area 1.31 (Stoe & Cie GmbH, 2005)'
_computing_data_reduction 'X-Area 1.31 (Stoe & Cie GmbH, 2005)'
_computing_molecular_graphics 'ORTEP-3 for Windows (Farrugia, 1997)'
_computing_publication_material 'WinGX (Farrugia, 1999)'
_computing_structure_refinement 'SHELXL-97 (Sheldrick, 1997)'
_computing_structure_solution 'SHELXS-97 (Sheldrick, 1990)'
_diffrn_ambient_temperature 298(2)
_diffrn_detector_area_resol_mean '0.15 mm'
_diffrn_measured_fraction_theta_full 1.000
_diffrn_measured_fraction_theta_max 1.000
_diffrn_measurement_device_type 'STOE IPDS II'
_diffrn_measurement_method 'rotation method'
_diffrn_radiation_monochromator graphite
_diffrn_radiation_source 'fine-focus sealed tube'
_diffrn_radiation_type MoK\a
_diffrn_radiation_wavelength 0.71073
_diffrn_reflns_av_R_equivalents 0.0883
_diffrn_reflns_av_sigmaI/netI 0.0991
_diffrn_reflns_limit_h_max 9
_diffrn_reflns_limit_h_min -9
_diffrn_reflns_limit_k_max 11
_diffrn_reflns_limit_k_min -11
_diffrn_reflns_limit_l_max 35
_diffrn_reflns_limit_l_min -35
_diffrn_reflns_number 17533
_diffrn_reflns_theta_full 27.00
_diffrn_reflns_theta_max 27.00
_diffrn_reflns_theta_min 2.42
_diffrn_standards_number 0
_exptl_absorpt_coefficient_mu 13.903
_exptl_absorpt_correction_T_max 0.5961
_exptl_absorpt_correction_T_min 0.3109
_exptl_absorpt_correction_type numerical
_exptl_absorpt_process_details 'shape of crystal determined optically'
_exptl_crystal_colour Colorless
_exptl_crystal_density_diffrn 2.766
_exptl_crystal_density_method 'not measured'
_exptl_crystal_description Needle
_exptl_crystal_F_000 1368
_exptl_crystal_size_max 0.25
_exptl_crystal_size_mid 0.05
_exptl_crystal_size_min 0.04
_refine_diff_density_max 1.135
_refine_diff_density_min -1.071
_refine_diff_density_rms 0.204
_refine_ls_abs_structure_details 'Flack H D (1983), Acta Cryst. A39, 876-881'
_refine_ls_abs_structure_Flack 0.028(16)
_refine_ls_extinction_method none
_refine_ls_goodness_of_fit_ref 1.011
_refine_ls_hydrogen_treatment constr
_refine_ls_matrix_type full
_refine_ls_number_parameters 184
_refine_ls_number_reflns 4010
_refine_ls_number_restraints 1
_refine_ls_restrained_S_all 1.011
_refine_ls_R_factor_all 0.0912
_refine_ls_R_factor_gt 0.0863
_refine_ls_shift/su_max 0.002
_refine_ls_shift/su_mean 0.003
_refine_ls_structure_factor_coef Fsqd
_refine_ls_weighting_details 'calc w=1/[\s^2^(Fo^2^)+(0.0259P)^2^+0.0000P] where P=(Fo^2^+2Fc^2^)/3'
_refine_ls_weighting_scheme calc
_refine_ls_wR_factor_gt 0.1086
_refine_ls_wR_factor_ref 0.1313
_reflns_number_gt 3860
_reflns_number_total 4010
_reflns_threshold_expression >2sigma(I)
_cod_data_source_file c6dt01563h2.cif
_cod_data_source_block d:\determination\solution\c728\khc728-abs
_cod_depositor_comments
;
The following automatic conversions were performed:

'_symmetry_cell_setting' value 'Orthorhombic' changed to
'orthorhombic' according to
/usr/data/users/saulius/crontab/automatic-downloads/rss-feeds/RSC/lib/dictionaries/cif_core.dic
dictionary named 'cif_core.dic' version 2.4.2 from 2011-04-26.

Automatic conversion script
Id: cif_fix_values 4268 2015-11-12 08:31:59Z antanas 

 Adding full bibliography for 7039497--7039504.cif.
;
_cod_original_sg_symbol_H-M P21nb
_cod_original_formula_sum 'C16 H11 Br1 Hg1 I2 N2'
_cod_database_code 7039499

loop_
_symmetry_equiv_pos_as_xyz
'x, y, z'
'x, y+1/2, -z+1/2'
'x+1/2, -y, -z'
'x+1/2, -y+1/2, z+1/2'

loop_
_atom_site_label
_atom_site_type_symbol
_atom_site_fract_x
_atom_site_fract_y
_atom_site_fract_z
_atom_site_U_iso_or_equiv
_atom_site_adp_type
_atom_site_occupancy
_atom_site_symmetry_multiplicity
_atom_site_calc_flag
_atom_site_refinement_flags
C1 C -0.442(4) -0.281(3) -0.5680(10) 0.050(8) Uani 1 1 d .
H1 H -0.4754 -0.2709 -0.5363 0.060 Uiso 1 1 calc R
C2 C -0.430(4) -0.155(4) -0.5972(8) 0.046(7) Uani 1 1 d .
H2 H -0.4510 -0.0587 -0.5851 0.055 Uiso 1 1 calc R
C3 C -0.388(3) -0.174(3) -0.6436(8) 0.040(6) Uani 1 1 d .
H3 H -0.3881 -0.0897 -0.6634 0.048 Uiso 1 1 calc R
C4 C -0.355(4) -0.433(3) -0.6348(9) 0.049(8) Uani 1 1 d .
H4 H -0.3295 -0.5269 -0.6482 0.059 Uiso 1 1 calc R
C5 C -0.400(4) -0.425(3) -0.5877(10) 0.045(7) Uani 1 1 d .
C6 C -0.426(4) -0.553(3) -0.5596(10) 0.042(8) Uani 1 1 d .
H6 H -0.3984 -0.6449 -0.5740 0.050 Uiso 1 1 calc R
C7 C -0.499(4) -0.704(3) -0.4911(9) 0.041(7) Uani 1 1 d .
C8 C -0.574(4) -0.835(4) -0.5103(8) 0.044(9) Uani 1 1 d .
H8 H -0.6163 -0.8348 -0.5414 0.082 Uiso 1 1 calc R
C9 C -0.585(5) -0.967(3) -0.4828(11) 0.047(10) Uani 1 1 d .
H9 H -0.6372 -1.0547 -0.4951 0.079 Uiso 1 1 calc R
C10 C -0.520(4) -0.965(3) -0.4378(9) 0.037(7) Uani 1 1 d .
C11 C -0.448(4) -0.838(3) -0.4162(8) 0.043(7) Uani 1 1 d .
C12 C -0.392(3) -0.834(4) -0.3682(8) 0.044(7) Uani 1 1 d .
H12 H -0.3906 -0.9223 -0.3502 0.053 Uiso 1 1 calc R
C13 C -0.340(3) -0.703(3) -0.3484(8) 0.048(8) Uani 1 1 d .
H13 H -0.3128 -0.7010 -0.3161 0.058 Uiso 1 1 calc R
C14 C -0.326(4) -0.569(3) -0.3750(10) 0.054(8) Uani 1 1 d .
H14 H -0.2767 -0.4823 -0.3612 0.064 Uiso 1 1 calc R
C15 C -0.384(3) -0.564(3) -0.4207(8) 0.050(7) Uani 1 1 d .
H15 H -0.3850 -0.4731 -0.4372 0.049 Uiso 1 1 calc R
C16 C -0.445(4) -0.699(3) -0.4434(10) 0.046(8) Uani 1 1 d .
N1 N -0.348(2) -0.308(2) -0.6624(7) 0.035(5) Uani 1 1 d .
N2 N -0.481(3) -0.561(2) -0.5177(7) 0.044(6) Uani 1 1 d .
Hg1 Hg -0.29678(14) -0.33686(12) -0.74513(3) 0.0537(3) Uani 1 1 d .
I1 I -0.5933(3) -0.3014(2) -0.79707(8) 0.0721(6) Uani 1 1 d .
I2 I -0.0624(2) -0.57745(19) -0.74163(6) 0.0495(5) Uani 1 1 d .
Br1 Br -0.5370(6) -1.1506(4) -0.40511(14) 0.0891(12) Uani 1 1 d .

loop_
_atom_site_aniso_label
_atom_site_aniso_U_11
_atom_site_aniso_U_22
_atom_site_aniso_U_33
_atom_site_aniso_U_23
_atom_site_aniso_U_13
_atom_site_aniso_U_12
C1 0.04(2) 0.045(19) 0.065(17) -0.009(15) 0.002(15) -0.008(15)
C2 0.048(19) 0.045(16) 0.045(15) -0.005(15) 0.003(13) -0.009(15)
C3 0.050(18) 0.039(13) 0.044(14) -0.007(12) 0.008(12) -0.004(14)
C4 0.050(2) 0.047(19) 0.050(16) -0.012(13) 0.003(13) -0.008(15)
C5 0.048(16) 0.032(15) 0.044(19) -0.006(15) 0.007(14) -0.009(14)
C6 0.044(10) 0.043(12) 0.038(10) 0.009(12) -0.018(10) 0.014(11)
C7 0.05(2) 0.031(15) 0.040(15) -0.006(12) 0.009(13) -0.010(14)
C8 0.049(18) 0.042(3) 0.042(15) -0.007(19) 0.015(15) -0.010(3)
C9 0.050(2) 0.041(13) 0.051(3) -0.006(15) 0.014(2) -0.030(17)
C10 0.050(15) 0.030(17) 0.045(16) -0.009(11) 0.009(13) -0.008(12)
C11 0.049(14) 0.030(16) 0.048(15) -0.011(15) 0.0010(11) -0.007(13)
C12 0.050(15) 0.044(17) 0.050(15) -0.008(15) 0.015(12) -0.013(16)
C13 0.052(2) 0.049(2) 0.051(12) -0.010(13) 0.016(12) -0.0011(16)
C14 0.053(18) 0.050(2) 0.050(18) -0.008(15) 0.0017(16) -0.0010(18)
C15 0.050(16) 0.049(2) 0.052(14) -0.011(13) 0.019(12) -0.009(14)
C16 0.048(18) 0.033(2) 0.050(17) -0.010(14) 0.008(14) -0.009(14)
N1 0.036(12) 0.038(12) 0.052(12) -0.010(10) -0.009(9) -0.009(9)
N2 0.046(15) 0.046(14) 0.040(12) 0.007(10) -0.021(11) 0.016(12)
Hg1 0.0610(8) 0.0559(6) 0.0443(5) 0.0023(6) -0.0008(10) 0.0084(9)
I1 0.0531(13) 0.0686(13) 0.0945(15) 0.0065(11) -0.0148(13) 0.0111(13)
I2 0.0485(13) 0.0418(10) 0.0584(10) -0.0127(9) -0.0001(12) 0.0043(11)
Br1 0.095(3) 0.0523(18) 0.119(3) 0.0229(19) 0.010(3) -0.001(2)

loop_
_atom_type_symbol
_atom_type_description
_atom_type_scat_dispersion_real
_atom_type_scat_dispersion_imag
_atom_type_scat_source
C C 0.0033 0.0016 'International Tables Vol C Tables 4.2.6.8 and 6.1.1.4'
H H 0.0000 0.0000 'International Tables Vol C Tables 4.2.6.8 and 6.1.1.4'
N N 0.0061 0.0033 'International Tables Vol C Tables 4.2.6.8 and 6.1.1.4'
O O 0.0106 0.0060 'International Tables Vol C Tables 4.2.6.8 and 6.1.1.4'
Hg Hg -2.3894 9.2266 'International Tables Vol C Tables 4.2.6.8 and 6.1.1.4'
I I -0.4742 1.8119 'International Tables Vol C Tables 4.2.6.8 and 6.1.1.4'
Br Br -0.2901 2.4595 'International Tables Vol C Tables 4.2.6.8 and 6.1.1.4'

loop_
_geom_angle_atom_site_label_1
_geom_angle_atom_site_label_2
_geom_angle_atom_site_label_3
_geom_angle
_geom_angle_site_symmetry_3
C2 C1 C5 118(2) .
C2 C1 H1 120.9 .
C5 C1 H1 120.9 .
C3 C2 C1 119(3) .
C3 C2 H2 120.4 .
C1 C2 H2 120.4 .
N1 C3 C2 123(2) .
N1 C3 H3 118.4 .
C2 C3 H3 118.4 .
N1 C4 C5 122(3) .
N1 C4 H4 119.2 .
C5 C4 H4 119.2 .
C4 C5 C6 123(3) .
C4 C5 C1 119(3) .
C6 C5 C1 118(2) .
N2 C6 C5 129(3) .
N2 C6 H6 115.6 .
C5 C6 H6 115.6 .
C8 C7 C16 121(2) .
C8 C7 N2 123(2) .
C16 C7 N2 116(2) .
C7 C8 C9 120(2) .
C7 C8 H8 120.0 .
C9 C8 H8 120.0 .
C10 C9 C8 119(2) .
C10 C9 H9 120.7 .
C8 C9 H9 120.6 .
C9 C10 C11 124(2) .
C9 C10 Br1 114.7(18) .
C11 C10 Br1 121.2(19) .
C10 C11 C12 124(3) .
C10 C11 C16 118(2) .
C12 C11 C16 118(3) .
C13 C12 C11 120(3) .
C13 C12 H12 119.8 .
C11 C12 H12 119.8 .
C12 C13 C14 122(2) .
C12 C13 H13 119.1 .
C14 C13 H13 119.1 .
C15 C14 C13 120(3) .
C15 C14 H14 119.9 .
C13 C14 H14 119.9 .
C14 C15 C16 120(3) .
C14 C15 H15 119.9 .
C16 C15 H15 119.9 .
C7 C16 C15 123(3) .
C7 C16 C11 118(3) .
C15 C16 C11 118(2) .
C3 N1 C4 119(2) .
C3 N1 Hg1 121.4(14) .
C4 N1 Hg1 119.0(16) .
C6 N2 C7 124(2) .
N1 Hg1 I1 113.1(4) .
N1 Hg1 I2 98.5(4) .
I1 Hg1 I2 129.45(7) .
N1 Hg1 I2 98.0(4) 2_553
I1 Hg1 I2 109.52(6) 2_553
I2 Hg1 I2 103.49(7) 2_553
Hg1 I2 Hg1 102.95(6) 2_543

loop_
_geom_bond_atom_site_label_1
_geom_bond_atom_site_label_2
_geom_bond_distance
_geom_bond_site_symmetry_2
C1 C2 1.38(4) .
C1 C5 1.42(4) .
C1 H1 0.9300 .
C2 C3 1.35(3) .
C2 H2 0.9300 .
C3 N1 1.33(3) .
C3 H3 0.9300 .
C4 N1 1.34(3) .
C4 C5 1.37(3) .
C4 H4 0.9300 .
C5 C6 1.39(3) .
C6 N2 1.25(3) .
C6 H6 0.9300 .
C7 C8 1.39(3) .
C7 C16 1.40(4) .
C7 N2 1.48(3) .
C8 C9 1.40(4) .
C8 H8 0.9300 .
C9 C10 1.35(4) .
C9 H9 0.9300 .
C10 C11 1.38(4) .
C10 Br1 1.88(2) .
C11 C12 1.41(3) .
C11 C16 1.44(4) .
C12 C13 1.33(4) .
C12 H12 0.9300 .
C13 C14 1.40(3) .
C13 H13 0.9300 .
C14 C15 1.35(3) .
C14 H14 0.9300 .
C15 C16 1.42(4) .
C15 H15 0.9300 .
N1 Hg1 2.369(19) .
Hg1 I1 2.660(2) .
Hg1 I2 2.745(2) .
Hg1 I2 2.897(2) 2_553
I2 Hg1 2.897(2) 2_543

loop_
_geom_torsion_atom_site_label_1
_geom_torsion_atom_site_label_2
_geom_torsion_atom_site_label_3
_geom_torsion_atom_site_label_4
_geom_torsion
_geom_torsion_site_symmetry_1
_geom_torsion_site_symmetry_4
C5 C1 C2 C3 3(4) . .
C1 C2 C3 N1 -4(4) . .
N1 C4 C5 C6 174(3) . .
N1 C4 C5 C1 1(4) . .
C2 C1 C5 C4 -2(4) . .
C2 C1 C5 C6 -175(3) . .
C4 C5 C6 N2 -174(3) . .
C1 C5 C6 N2 -1(4) . .
C16 C7 C8 C9 -4(4) . .
N2 C7 C8 C9 180(3) . .
C7 C8 C9 C10 -1(5) . .
C8 C9 C10 C11 3(5) . .
C8 C9 C10 Br1 -178(2) . .
C9 C10 C11 C12 175(3) . .
Br1 C10 C11 C12 -3(4) . .
C9 C10 C11 C16 0(4) . .
Br1 C10 C11 C16 -178.4(19) . .
C10 C11 C12 C13 -174(3) . .
C16 C11 C12 C13 2(4) . .
C11 C12 C13 C14 -5(4) . .
C12 C13 C14 C15 7(4) . .
C13 C14 C15 C16 -6(4) . .
C8 C7 C16 C15 -173(3) . .
N2 C7 C16 C15 3(4) . .
C8 C7 C16 C11 7(4) . .
N2 C7 C16 C11 -176(2) . .
C14 C15 C16 C7 -177(3) . .
C14 C15 C16 C11 2(4) . .
C10 C11 C16 C7 -5(4) . .
C12 C11 C16 C7 179(2) . .
C10 C11 C16 C15 175(2) . .
C12 C11 C16 C15 0(4) . .
C2 C3 N1 C4 3(4) . .
C2 C3 N1 Hg1 175(2) . .
C5 C4 N1 C3 -1(4) . .
C5 C4 N1 Hg1 -174(2) . .
C5 C6 N2 C7 -179(3) . .
C8 C7 N2 C6 -45(4) . .
C16 C7 N2 C6 139(3) . .
C3 N1 Hg1 I1 -69.2(18) . .
C4 N1 Hg1 I1 103.4(17) . .
C3 N1 Hg1 I2 151.1(17) . .
C4 N1 Hg1 I2 -36.3(18) . .
C3 N1 Hg1 I2 46.1(18) . 2_553
C4 N1 Hg1 I2 -141.3(17) . 2_553
N1 Hg1 I2 Hg1 94.8(4) . 2_543
I1 Hg1 I2 Hg1 -34.89(10) . 2_543
I2 Hg1 I2 Hg1 -164.87(7) 2_553 2_543
